data_4322047
loop_
_publ_author_name
'Rodolphe Cl\'erac'
'F. Albert Cotton'
'Kim R. Dunbar'
'Carlos A. Murillo'
'Isabel Pascual'
'Xiaoping Wang'

_publ_contact_author_address
; Dept. of Chemistry
  P.O. Box 30012
  Texas A&M University
  College Station, TX 77842-3012
  USA
;
_publ_contact_author_email cotton@tamu.edu
_publ_contact_author_fax '(409) 845 9351'
_publ_contact_author_name 'F.A. Cotton'
_publ_contact_author_phone '(409) 845 4432'
_publ_section_title
;
 Further Study of the Linear Trinickel(II) Complex of Dipyridylamide
;
_journal_name_full 'Inorganic Chemistry'
_journal_page_first 2655
_journal_page_last 2657
_journal_paper_doi 10.1021/ic990006t
_journal_volume 38
_journal_year 1999
_chemical_compound_source synthesis
_chemical_formula_structural Ni3(dpa)4Cl2.2CH2Cl2
_chemical_formula_sum 'C42 H36 Cl6 N12 Ni3'
_chemical_formula_weight 1097.66
_chemical_name_systematic
; 
 ? 
;
_space_group_IT_number 82
_symmetry_cell_setting tetragonal
_symmetry_space_group_name_Hall 'I -4'
_symmetry_space_group_name_H-M 'I -4'
_atom_sites_solution_hydrogens geom
_atom_sites_solution_primary direct
_atom_sites_solution_secondary difmap
_audit_creation_method SHELXL
_cell_angle_alpha 90.00
_cell_angle_beta 90.00
_cell_angle_gamma 90.00
_cell_formula_units_Z 8
_cell_length_a 27.3046(7)
_cell_length_b 27.3046(7)
_cell_length_c 12.2452(2)
_cell_measurement_reflns_used 250
_cell_measurement_temperature 213(2)
_cell_measurement_theta_max 20.9
_cell_measurement_theta_min 9.05
_cell_volume 9129.3(4)
_computing_cell_refinement 'MADNES (Pflugrath & Messerschmidt, 1992)'
_computing_data_collection 'MADNES (Pflugrath & Messerschmidt, 1992)'
_computing_data_reduction 'SHELXTL (Sheldrick, 1996)'
_computing_molecular_graphics 'SHELXTL (Sheldrick, 1996)'
_computing_publication_material 'SHELXL-93 (Sheldrick, 1993)'
_computing_structure_refinement 'SHELXL-93 (Sheldrick, 1993)'
_computing_structure_solution 'SHELXTL (Sheldrick, 1996)'
_diffrn_ambient_temperature 213(2)
_diffrn_measurement_device 'Nonius FAST area detector'
_diffrn_measurement_method 'Ellipsoid-mask fitting'
_diffrn_radiation_monochromator graphite
_diffrn_radiation_source 'fine-focus sealed tube'
_diffrn_radiation_type MoK\a
_diffrn_radiation_wavelength 0.71073
_diffrn_reflns_av_R_equivalents 0.0575
_diffrn_reflns_av_sigmaI/netI 0.0380
_diffrn_reflns_limit_h_max 29
_diffrn_reflns_limit_h_min -29
_diffrn_reflns_limit_k_max 29
_diffrn_reflns_limit_k_min -28
_diffrn_reflns_limit_l_max 12
_diffrn_reflns_limit_l_min -13
_diffrn_reflns_number 19140
_diffrn_reflns_theta_max 22.45
_diffrn_reflns_theta_min 1.82
_diffrn_standards_decay_% 0
_diffrn_standards_interval_count 0
_diffrn_standards_interval_time 0
_diffrn_standards_number 'None (area detector data)'
_exptl_absorpt_coefficient_mu 1.623
_exptl_absorpt_correction_type none
_exptl_crystal_colour purple
_exptl_crystal_density_diffrn 1.597
_exptl_crystal_density_meas ?
_exptl_crystal_description prism
_exptl_crystal_F_000 4464
_exptl_crystal_size_max 0.34
_exptl_crystal_size_mid 0.26
_exptl_crystal_size_min 0.20
_refine_diff_density_max 1.062
_refine_diff_density_min -0.477
_refine_diff_density_rms 0.087
_refine_ls_abs_structure_details 'Flack H D (1983), Acta Cryst. A39, 876-881'
_refine_ls_abs_structure_Flack -0.03(2)
_refine_ls_extinction_method none
_refine_ls_goodness_of_fit_all 1.073
_refine_ls_goodness_of_fit_obs 1.074
_refine_ls_hydrogen_treatment noref
_refine_ls_matrix_type full
_refine_ls_number_parameters 578
_refine_ls_number_reflns 5930
_refine_ls_number_restraints 0
_refine_ls_restrained_S_all 1.074
_refine_ls_restrained_S_obs 1.074
_refine_ls_R_factor_all 0.0408
_refine_ls_R_factor_obs 0.0392
_refine_ls_shift/esd_max -0.007
_refine_ls_shift/esd_mean 0.000
_refine_ls_structure_factor_coef Fsqd
_refine_ls_weighting_details 'w=1/[\s^2^(Fo^2^)+(0.0400P)^2^+57.8378P] where P=(Fo^2^+2Fc^2^)/3'
_refine_ls_weighting_scheme calc
_refine_ls_wR_factor_all 0.0996
_refine_ls_wR_factor_obs 0.0978
_reflns_number_observed 5743
_reflns_number_total 5931
_reflns_observed_criterion >2sigma(I)
_cod_data_source_file ic990006t_2.cif
_cod_data_source_block 2
_cod_depositor_comments
;
The following automatic conversions were performed:

'_exptl_crystal_density_meas' value 'not measured' was changed to '?'
- the value is perceived as not measured.

Automatic conversion script
Id: cif_fix_values 3008 2015-01-20 13:52:24Z robertas 

The following automatic conversions were performed:

'_refine_ls_weighting_scheme' value 'calc
w=1/[\s^2^(Fo^2^)+(0.0400P)^2^+57.8378P] where P=(Fo^2^+2Fc^2^)/3'
was changed to 'calc'. New tag '_refine_ls_weighting_details' was
created. The value of the new tag was set to
'w=1/[\s^2^(Fo^2^)+(0.0400P)^2^+57.8378P] where P=(Fo^2^+2Fc^2^)/3'.

Automatic conversion script
Id: cif_fix_values 3143 2015-03-26 13:38:13Z robertas 
;
_cod_database_code 4322047

loop_
_symmetry_equiv_pos_as_xyz
'x, y, z'
'-x, -y, z'
'y, -x, -z'
'-y, x, -z'
'x+1/2, y+1/2, z+1/2'
'-x+1/2, -y+1/2, z+1/2'
'y+1/2, -x+1/2, -z+1/2'
'-y+1/2, x+1/2, -z+1/2'

loop_
_atom_site_aniso_label
_atom_site_aniso_U_11
_atom_site_aniso_U_22
_atom_site_aniso_U_33
_atom_site_aniso_U_23
_atom_site_aniso_U_13
_atom_site_aniso_U_12
Ni1 0.0184(4) 0.0172(4) 0.0140(4) -0.0012(3) -0.0022(3) -0.0001(3)
Ni2 0.0142(4) 0.0152(4) 0.0130(3) -0.0004(3) -0.0013(3) 0.0000(3)
Ni3 0.0209(4) 0.0196(4) 0.0136(3) -0.0014(3) -0.0020(3) -0.0016(3)
Cl1 0.0347(9) 0.0339(9) 0.0180(7) -0.0043(6) -0.0059(6) -0.0015(7)
Cl2 0.0352(9) 0.0328(9) 0.0160(7) -0.0062(6) -0.0062(6) -0.0017(7)
Cl3 0.088(2) 0.128(3) 0.142(3) -0.017(2) -0.028(2) 0.000(2)
Cl4 0.103(2) 0.123(3) 0.071(2) 0.002(2) 0.005(2) -0.017(2)
N1 0.020(3) 0.018(2) 0.021(3) 0.002(2) -0.001(2) -0.002(2)
N2 0.017(2) 0.015(2) 0.016(2) -0.004(2) -0.002(2) 0.000(2)
N3 0.016(2) 0.019(2) 0.021(3) -0.006(2) -0.006(2) -0.001(2)
N4 0.020(3) 0.021(3) 0.020(3) 0.001(2) -0.001(2) 0.002(2)
N5 0.014(2) 0.019(2) 0.020(3) -0.006(2) -0.003(2) 0.000(2)
N6 0.018(3) 0.023(3) 0.015(3) 0.003(2) -0.004(2) 0.001(2)
N7 0.024(3) 0.028(3) 0.018(3) 0.000(2) 0.003(2) -0.002(2)
N8 0.018(2) 0.018(3) 0.018(3) -0.003(2) -0.002(2) 0.001(2)
N9 0.022(3) 0.017(3) 0.023(3) -0.002(2) -0.006(2) 0.000(2)
N10 0.021(3) 0.029(3) 0.017(3) -0.002(2) 0.002(2) -0.001(2)
N11 0.024(3) 0.014(2) 0.018(3) 0.002(2) 0.001(2) -0.001(2)
N12 0.023(3) 0.014(2) 0.015(3) -0.004(2) 0.002(2) -0.001(2)
C1 0.017(3) 0.029(3) 0.017(3) 0.001(3) 0.001(2) -0.008(3)
C2 0.017(3) 0.030(3) 0.032(4) 0.010(3) -0.007(3) 0.000(3)
C3 0.020(3) 0.032(4) 0.030(3) 0.006(3) 0.004(3) 0.015(3)
C4 0.023(3) 0.023(3) 0.027(3) -0.002(3) -0.003(3) -0.002(3)
C5 0.020(3) 0.018(3) 0.013(3) 0.007(2) 0.003(2) 0.002(2)
C6 0.020(3) 0.023(3) 0.018(3) -0.003(3) 0.003(3) 0.002(2)
C7 0.032(3) 0.022(3) 0.021(3) -0.002(3) -0.005(3) 0.000(3)
C8 0.035(4) 0.019(3) 0.027(4) -0.003(3) 0.003(3) -0.007(3)
C9 0.030(4) 0.033(4) 0.033(4) -0.004(3) -0.005(3) -0.010(3)
C10 0.030(3) 0.031(4) 0.024(4) -0.008(3) -0.002(3) -0.003(3)
C11 0.034(4) 0.032(4) 0.015(3) -0.001(3) -0.004(3) 0.002(3)
C12 0.041(4) 0.035(4) 0.029(4) 0.009(3) 0.007(3) -0.003(3)
C13 0.032(4) 0.032(4) 0.025(4) 0.003(3) 0.008(3) -0.009(3)
C14 0.029(3) 0.029(3) 0.020(3) -0.002(3) 0.000(3) -0.006(3)
C15 0.018(3) 0.022(3) 0.017(3) -0.003(2) 0.002(2) 0.000(2)
C16 0.022(3) 0.015(3) 0.022(3) -0.004(2) -0.004(3) -0.002(2)
C17 0.015(3) 0.043(4) 0.021(3) -0.006(3) 0.003(3) -0.003(3)
C18 0.019(3) 0.044(4) 0.043(4) 0.000(3) 0.000(3) 0.009(3)
C19 0.022(4) 0.039(4) 0.042(4) 0.001(3) -0.014(3) 0.001(3)
C20 0.035(4) 0.025(3) 0.025(4) 0.001(3) -0.009(3) -0.003(3)
C21 0.038(4) 0.028(3) 0.022(3) -0.011(3) 0.002(3) -0.004(3)
C22 0.032(4) 0.043(4) 0.034(4) -0.018(3) 0.011(3) 0.014(3)
C23 0.023(3) 0.047(4) 0.043(4) -0.012(4) 0.009(3) 0.004(3)
C24 0.018(3) 0.031(4) 0.029(3) -0.008(3) 0.007(3) 0.003(3)
C25 0.024(3) 0.020(3) 0.022(3) 0.002(3) 0.001(3) -0.004(3)
C26 0.012(3) 0.024(3) 0.018(3) 0.004(3) -0.005(2) 0.004(2)
C27 0.014(3) 0.027(3) 0.027(3) -0.004(3) 0.004(3) 0.001(3)
C28 0.020(3) 0.020(3) 0.051(4) -0.003(3) 0.003(3) -0.002(3)
C29 0.022(3) 0.021(3) 0.042(4) -0.004(3) -0.012(3) -0.007(3)
C30 0.026(3) 0.024(3) 0.022(3) -0.002(3) -0.003(3) -0.002(3)
C31 0.036(4) 0.039(4) 0.014(3) -0.004(3) 0.001(3) -0.009(3)
C32 0.060(5) 0.044(4) 0.018(3) 0.002(3) 0.009(3) -0.020(4)
C33 0.065(5) 0.035(4) 0.026(4) 0.014(3) 0.000(4) -0.019(3)
C34 0.041(4) 0.022(3) 0.022(4) 0.001(3) -0.002(3) -0.006(3)
C35 0.015(3) 0.026(3) 0.018(3) 0.010(3) -0.007(2) -0.001(2)
C36 0.021(3) 0.020(3) 0.018(3) -0.001(3) -0.002(3) -0.002(2)
C37 0.027(3) 0.025(3) 0.030(4) 0.002(3) -0.008(3) 0.005(3)
C38 0.031(4) 0.028(4) 0.042(4) -0.003(3) -0.001(3) 0.016(3)
C39 0.039(4) 0.036(4) 0.036(4) -0.015(3) -0.003(3) 0.013(3)
C40 0.034(4) 0.028(3) 0.025(3) -0.004(3) 0.002(3) 0.000(3)
C1S 0.214(15) 0.070(7) 0.041(5) 0.011(5) -0.002(8) -0.051(8)
C2S 0.029(6) 0.055(8) 0.032(6) -0.005(6) 0.005(5) -0.002(5)
Cl5 0.100(3) 0.097(3) 0.125(3) 0.009(2) -0.031(2) -0.020(2)
Cl6 0.080(2) 0.095(2) 0.107(3) 0.024(2) -0.053(2) -0.026(2)

loop_
_atom_site_label
_atom_site_type_symbol
_atom_site_fract_x
_atom_site_fract_y
_atom_site_fract_z
_atom_site_U_iso_or_equiv
_atom_site_thermal_displace_type
_atom_site_occupancy
_atom_site_calc_flag
_atom_site_refinement_flags
_atom_site_disorder_group
Ni1 Ni 0.22269(3) 1.06714(2) 0.43076(6) 0.0165(2) Uani 1 d . .
Ni2 Ni 0.24626(2) 1.09074(2) 0.61549(6) 0.0141(2) Uani 1 d . .
Ni3 Ni 0.27092(3) 1.11527(3) 0.79741(6) 0.0180(2) Uani 1 d . .
Cl1 Cl 0.20234(6) 1.04424(6) 0.25162(12) 0.0289(3) Uani 1 d . .
Cl2 Cl 0.29454(6) 1.13879(6) 0.97313(11) 0.0280(4) Uani 1 d . .
Cl3 Cl 0.49611(13) 0.5672(2) 0.3486(3) 0.1197(13) Uani 1 d . .
Cl4 Cl 0.39173(12) 0.57512(13) 0.3931(2) 0.0987(9) Uani 1 d . .
N1 N 0.1794(2) 1.1298(2) 0.4435(4) 0.0197(11) Uani 1 d . .
N2 N 0.2299(2) 1.1565(2) 0.5820(4) 0.0162(10) Uani 1 d . .
N3 N 0.2809(2) 1.1827(2) 0.7209(4) 0.0188(11) Uani 1 d . .
N4 N 0.2824(2) 1.1118(2) 0.3885(4) 0.0203(11) Uani 1 d . .
N5 N 0.3107(2) 1.1024(2) 0.5656(4) 0.0174(10) Uani 1 d . .
N6 N 0.3398(2) 1.0928(2) 0.7410(4) 0.0189(11) Uani 1 d . .
N7 N 0.1965(2) 1.1335(2) 0.8075(4) 0.0231(11) Uani 1 d . .
N8 N 0.1820(2) 1.0795(2) 0.6654(4) 0.0179(11) Uani 1 d . .
N9 N 0.1648(2) 1.0319(2) 0.5126(4) 0.0205(11) Uani 1 d . .
N10 N 0.2542(2) 1.0428(2) 0.8338(4) 0.0223(11) Uani 1 d . .
N11 N 0.2632(2) 1.0251(2) 0.6495(4) 0.0187(11) Uani 1 d . .
N12 N 0.2696(2) 1.0081(2) 0.4646(4) 0.0173(11) Uani 1 d . .
C1 C 0.1368(2) 1.1326(2) 0.3851(5) 0.0210(13) Uani 1 d . .
H1A H 0.1300(2) 1.1083(2) 0.3331(5) 0.025 Uiso 1 calc R .
C2 C 0.1037(2) 1.1699(2) 0.4001(5) 0.0262(14) Uani 1 d . .
H2A H 0.0747(2) 1.1710(2) 0.3589(5) 0.031 Uiso 1 calc R .
C3 C 0.1136(2) 1.2055(2) 0.4762(5) 0.0274(15) Uani 1 d . .
H3A H 0.0913(2) 1.2314(2) 0.4866(5) 0.033 Uiso 1 calc R .
C4 C 0.1557(2) 1.2036(2) 0.5369(5) 0.0245(14) Uani 1 d . .
H4A H 0.1623(2) 1.2278(2) 0.5895(5) 0.029 Uiso 1 calc R .
C5 C 0.1894(2) 1.1644(2) 0.5192(4) 0.0168(13) Uani 1 d . .
C6 C 0.2555(2) 1.1944(2) 0.6291(5) 0.0204(13) Uani 1 d . .
C7 C 0.2589(2) 1.2416(2) 0.5831(5) 0.0247(14) Uani 1 d . .
H7A H 0.2421(2) 1.2495(2) 0.5184(5) 0.030 Uiso 1 calc R .
C8 C 0.2874(2) 1.2758(2) 0.6358(5) 0.0270(14) Uani 1 d . .
H8A H 0.2891(2) 1.3079(2) 0.6081(5) 0.032 Uiso 1 calc R .
C9 C 0.3135(2) 1.2640(2) 0.7280(5) 0.032(2) Uani 1 d . .
H9A H 0.3333(2) 1.2874(2) 0.7629(5) 0.038 Uiso 1 calc R .
C10 C 0.3099(2) 1.2173(2) 0.7678(5) 0.0283(15) Uani 1 d . .
H10A H 0.3281(2) 1.2089(2) 0.8301(5) 0.034 Uiso 1 calc R .
C11 C 0.2840(2) 1.1341(2) 0.2896(5) 0.0272(14) Uani 1 d . .
H11A H 0.2599(2) 1.1261(2) 0.2379(5) 0.033 Uiso 1 calc R .
C12 C 0.3195(2) 1.1678(2) 0.2611(5) 0.035(2) Uani 1 d . .
H12A H 0.3202(2) 1.1818(2) 0.1910(5) 0.042 Uiso 1 calc R .
C13 C 0.3542(2) 1.1805(2) 0.3403(5) 0.0296(15) Uani 1 d . .
H13A H 0.3785(2) 1.2038(2) 0.3243(5) 0.035 Uiso 1 calc R .
C14 C 0.3528(2) 1.1589(2) 0.4407(5) 0.0260(14) Uani 1 d . .
H14A H 0.3760(2) 1.1673(2) 0.4942(5) 0.031 Uiso 1 calc R .
C15 C 0.3160(2) 1.1238(2) 0.4639(5) 0.0191(13) Uani 1 d . .
C16 C 0.3495(2) 1.0936(2) 0.6327(5) 0.0196(13) Uani 1 d . .
C17 C 0.3969(2) 1.0817(2) 0.5954(5) 0.0264(14) Uani 1 d . .
H17A H 0.4037(2) 1.0818(2) 0.5202(5) 0.032 Uiso 1 calc R .
C18 C 0.4322(2) 1.0705(3) 0.6671(6) 0.035(2) Uani 1 d . .
H18A H 0.4641(2) 1.0638(3) 0.6420(6) 0.042 Uiso 1 calc R .
C19 C 0.4220(2) 1.0686(2) 0.7788(6) 0.034(2) Uani 1 d . .
H19A H 0.4464(2) 1.0600(2) 0.8296(6) 0.041 Uiso 1 calc R .
C20 C 0.3752(2) 1.0796(2) 0.8118(5) 0.0284(15) Uani 1 d . .
H20A H 0.3676(2) 1.0778(2) 0.8866(5) 0.034 Uiso 1 calc R .
C21 C 0.1818(2) 1.1697(2) 0.8735(5) 0.0294(15) Uani 1 d . .
H21A H 0.2055(2) 1.1853(2) 0.9168(5) 0.035 Uiso 1 calc R .
C22 C 0.1345(2) 1.1853(3) 0.8817(6) 0.036(2) Uani 1 d . .
H22A H 0.1257(2) 1.2101(3) 0.9311(6) 0.044 Uiso 1 calc R .
C23 C 0.0995(2) 1.1630(3) 0.8137(6) 0.037(2) Uani 1 d . .
H23A H 0.0665(2) 1.1729(3) 0.8162(6) 0.045 Uiso 1 calc R .
C24 C 0.1139(2) 1.1273(2) 0.7450(5) 0.0262(14) Uani 1 d . .
H24A H 0.0907(2) 1.1123(2) 0.6994(5) 0.031 Uiso 1 calc R .
C25 C 0.1628(2) 1.1121(2) 0.7402(5) 0.0222(13) Uani 1 d . .
C26 C 0.1527(2) 1.0444(2) 0.6163(5) 0.0180(13) Uani 1 d . .
C27 C 0.1137(2) 1.0211(2) 0.6698(5) 0.0228(14) Uani 1 d . .
H27A H 0.1076(2) 1.0277(2) 0.7439(5) 0.027 Uiso 1 calc R .
C28 C 0.0848(2) 0.9890(2) 0.6149(6) 0.0306(15) Uani 1 d . .
H28A H 0.0581(2) 0.9741(2) 0.6502(6) 0.037 Uiso 1 calc R .
C29 C 0.0948(2) 0.9781(2) 0.5062(5) 0.028(2) Uani 1 d . .
H29A H 0.0747(2) 0.9569(2) 0.4656(5) 0.034 Uiso 1 calc R .
C30 C 0.1355(2) 0.9996(2) 0.4607(5) 0.0241(14) Uani 1 d . .
H30A H 0.1435(2) 0.9913(2) 0.3883(5) 0.029 Uiso 1 calc R .
C31 C 0.2416(2) 1.0294(2) 0.9354(5) 0.0299(15) Uani 1 d . .
H31A H 0.2382(2) 1.0540(2) 0.9885(5) 0.036 Uiso 1 calc R .
C32 C 0.2335(3) 0.9820(3) 0.9659(5) 0.041(2) Uani 1 d . .
H32A H 0.2249(3) 0.9740(3) 1.0382(5) 0.049 Uiso 1 calc R .
C33 C 0.2382(3) 0.9457(3) 0.8860(6) 0.042(2) Uani 1 d . .
H33A H 0.2340(3) 0.9126(3) 0.9045(6) 0.050 Uiso 1 calc R .
C34 C 0.2492(2) 0.9587(2) 0.7806(5) 0.0283(15) Uani 1 d . .
H34A H 0.2516(2) 0.9346(2) 0.7261(5) 0.034 Uiso 1 calc R .
C35 C 0.2568(2) 1.0085(2) 0.7543(5) 0.0196(13) Uani 1 d . .
C36 C 0.2833(2) 0.9968(2) 0.5678(5) 0.0196(12) Uani 1 d . .
C37 C 0.3183(2) 0.9598(2) 0.5863(5) 0.0275(14) Uani 1 d . .
H37A H 0.3292(2) 0.9534(2) 0.6577(5) 0.033 Uiso 1 calc R .
C38 C 0.3360(2) 0.9336(2) 0.5023(5) 0.034(2) Uani 1 d . .
H38A H 0.3586(2) 0.9082(2) 0.5151(5) 0.040 Uiso 1 calc R .
C39 C 0.3209(2) 0.9441(2) 0.3959(6) 0.037(2) Uani 1 d . .
H39A H 0.3326(2) 0.9259(2) 0.3361(6) 0.044 Uiso 1 calc R .
C40 C 0.2886(2) 0.9818(2) 0.3815(5) 0.0290(14) Uani 1 d . .
H40A H 0.2791(2) 0.9898(2) 0.3099(5) 0.035 Uiso 1 calc R .
C1S C 0.4510(6) 0.5984(4) 0.4232(8) 0.108(5) Uani 1 d . .
H1SA H 0.4523(6) 0.6333(4) 0.4054(8) 0.130 Uiso 1 calc R .
H1SB H 0.4576(6) 0.5947(4) 0.5014(8) 0.130 Uiso 1 calc R .
C2S C 0.4564(4) 0.8500(5) 0.3487(9) 0.039(3) Uani 0.60 d P .
Cl5 Cl 0.4453(2) 0.8881(2) 0.2403(4) 0.1073(13) Uani 0.80 d P .
Cl6 Cl 0.51200(13) 0.85563(13) 0.4095(3) 0.0940(12) Uani 0.80 d P .
Cl7 Cl 0.4507(3) 0.9874(3) 0.4407(8) 0.044(2) Uiso 0.20 d P .
C3S C 0.4471(7) 0.9230(7) 0.3750(16) 0.068(5) Uiso 0.10 d P .
Cl8 Cl 0.5000 1.0000 0.3584(17) 0.088(5) Uiso 0.20 d SP .
C4S C 0.4438 0.9936 0.4162 0.088(5) Uiso 0.30 d P .
Cl9 Cl 0.4471(7) 0.9230(7) 0.3750(16) 0.068(5) Uiso 0.10 d P .

loop_
_atom_type_symbol
_atom_type_description
_atom_type_scat_dispersion_real
_atom_type_scat_dispersion_imag
_atom_type_scat_source
C C 0.0033 0.0016 'International Tables Vol C Tables 4.2.6.8 and 6.1.1.4'
H H 0.0000 0.0000 'International Tables Vol C Tables 4.2.6.8 and 6.1.1.4'
N N 0.0061 0.0033 'International Tables Vol C Tables 4.2.6.8 and 6.1.1.4'
Cl Cl 0.1484 0.1585 'International Tables Vol C Tables 4.2.6.8 and 6.1.1.4'
Ni Ni 0.3393 1.1124 'International Tables Vol C Tables 4.2.6.8 and 6.1.1.4'

loop_
_geom_angle_atom_site_label_1
_geom_angle_atom_site_label_2
_geom_angle_atom_site_label_3
_geom_angle
_geom_angle_site_symmetry_1
_geom_angle_site_symmetry_3
_geom_angle_publ_flag
Cl1 Ni1 Ni2 178.39(5) . . y
N1 Ni1 N12 163.9(2) . . y
N1 Ni1 N4 88.9(2) . . y
N12 Ni1 N4 91.3(2) . . y
N1 Ni1 N9 85.1(2) . . y
N12 Ni1 N9 90.7(2) . . y
N4 Ni1 N9 164.9(2) . . y
N1 Ni1 Cl1 98.86(14) . . y
N12 Ni1 Cl1 97.13(13) . . y
N4 Ni1 Cl1 96.22(14) . . y
N9 Ni1 Cl1 98.36(14) . . y
N1 Ni1 Ni2 82.16(13) . . y
N12 Ni1 Ni2 81.90(12) . . y
N4 Ni1 Ni2 82.54(13) . . y
N9 Ni1 Ni2 82.95(13) . . y
N8 Ni2 N5 179.6(2) . . y
N8 Ni2 N2 90.3(2) . . y
N5 Ni2 N2 89.4(2) . . y
N8 Ni2 N11 90.1(2) . . y
N5 Ni2 N11 90.2(2) . . y
N2 Ni2 N11 179.5(2) . . y
N8 Ni2 Ni3 90.31(14) . . y
N5 Ni2 Ni3 89.52(14) . . y
N2 Ni2 Ni3 90.15(14) . . y
N11 Ni2 Ni3 89.52(14) . . y
N8 Ni2 Ni1 90.71(14) . . y
N5 Ni2 Ni1 89.47(14) . . y
N2 Ni2 Ni1 89.28(14) . . y
N11 Ni2 Ni1 91.05(14) . . y
Ni3 Ni2 Ni1 178.84(4) . . y
N10 Ni3 N3 165.0(2) . . y
N10 Ni3 N7 90.0(2) . . y
N3 Ni3 N7 86.8(2) . . y
N10 Ni3 N6 89.4(2) . . y
N3 Ni3 N6 89.5(2) . . y
N7 Ni3 N6 163.6(2) . . y
N10 Ni3 Cl2 97.17(14) . . y
N3 Ni3 Cl2 97.74(13) . . y
N7 Ni3 Cl2 98.51(14) . . y
N6 Ni3 Cl2 97.83(13) . . y
N10 Ni3 Ni2 82.70(13) . . y
N3 Ni3 Ni2 82.39(12) . . y
N7 Ni3 Ni2 81.40(14) . . y
N6 Ni3 Ni2 82.26(13) . . y
Cl2 Ni3 Ni2 179.84(5) . . y
C5 N1 C1 119.4(5) . . ?
C5 N1 Ni1 120.7(4) . . ?
C1 N1 Ni1 119.3(4) . . ?
C5 N2 C6 121.8(5) . . ?
C5 N2 Ni2 117.7(4) . . ?
C6 N2 Ni2 120.2(4) . . ?
C10 N3 C6 118.9(5) . . ?
C10 N3 Ni3 120.1(4) . . ?
C6 N3 Ni3 120.8(4) . . ?
C15 N4 C11 118.8(5) . . ?
C15 N4 Ni1 120.2(4) . . ?
C11 N4 Ni1 120.4(4) . . ?
C16 N5 C15 122.4(5) . . ?
C16 N5 Ni2 120.0(4) . . ?
C15 N5 Ni2 117.4(4) . . ?
C20 N6 C16 119.6(5) . . ?
C20 N6 Ni3 120.7(4) . . ?
C16 N6 Ni3 119.7(4) . . ?
C21 N7 C25 118.5(5) . . ?
C21 N7 Ni3 120.2(4) . . ?
C25 N7 Ni3 121.0(4) . . ?
C25 N8 C26 121.1(5) . . ?
C25 N8 Ni2 117.7(4) . . ?
C26 N8 Ni2 120.6(4) . . ?
C30 N9 C26 117.5(5) . . ?
C30 N9 Ni1 121.3(4) . . ?
C26 N9 Ni1 120.9(4) . . ?
C31 N10 C35 119.5(5) . . ?
C31 N10 Ni3 121.0(4) . . ?
C35 N10 Ni3 119.5(4) . . ?
C35 N11 C36 123.0(5) . . ?
C35 N11 Ni2 119.1(4) . . ?
C36 N11 Ni2 117.8(4) . . ?
C40 N12 C36 118.4(5) . . ?
C40 N12 Ni1 119.6(4) . . ?
C36 N12 Ni1 121.9(4) . . ?
N1 C1 C2 122.1(5) . . ?
C1 C2 C3 119.0(5) . . ?
C4 C3 C2 120.4(6) . . ?
C3 C4 C5 119.1(6) . . ?
N1 C5 N2 116.0(5) . . ?
N1 C5 C4 119.9(5) . . ?
N2 C5 C4 123.9(5) . . ?
N3 C6 N2 115.4(5) . . ?
N3 C6 C7 120.8(5) . . ?
N2 C6 C7 123.6(5) . . ?
C8 C7 C6 118.0(6) . . ?
C9 C8 C7 121.3(6) . . ?
C10 C9 C8 118.3(6) . . ?
N3 C10 C9 122.7(6) . . ?
N4 C11 C12 123.2(6) . . ?
C11 C12 C13 117.7(6) . . ?
C14 C13 C12 119.9(6) . . ?
C13 C14 C15 119.5(6) . . ?
N4 C15 N5 116.3(5) . . ?
N4 C15 C14 120.8(5) . . ?
N5 C15 C14 122.7(5) . . ?
N6 C16 N5 116.2(5) . . ?
N6 C16 C17 119.6(5) . . ?
N5 C16 C17 124.0(5) . . ?
C18 C17 C16 120.1(6) . . ?
C17 C18 C19 120.4(6) . . ?
C20 C19 C18 117.7(6) . . ?
N6 C20 C19 122.5(6) . . ?
N7 C21 C22 124.1(6) . . ?
C21 C22 C23 117.7(6) . . ?
C24 C23 C22 118.9(6) . . ?
C23 C24 C25 121.4(6) . . ?
N7 C25 N8 114.9(5) . . ?
N7 C25 C24 119.3(5) . . ?
N8 C25 C24 125.6(5) . . ?
N9 C26 N8 116.2(5) . . ?
N9 C26 C27 120.5(5) . . ?
N8 C26 C27 123.3(5) . . ?
C28 C27 C26 120.3(6) . . ?
C27 C28 C29 119.8(6) . . ?
C30 C29 C28 117.1(6) . . ?
N9 C30 C29 124.6(6) . . ?
N10 C31 C32 123.6(6) . . ?
C31 C32 C33 117.7(6) . . ?
C34 C33 C32 119.7(6) . . ?
C33 C34 C35 119.7(6) . . ?
N10 C35 N11 116.8(5) . . ?
N10 C35 C34 119.6(5) . . ?
N11 C35 C34 123.3(5) . . ?
N12 C36 N11 116.1(5) . . ?
N12 C36 C37 120.1(5) . . ?
N11 C36 C37 123.7(5) . . ?
C38 C37 C36 120.2(6) . . ?
C37 C38 C39 119.9(6) . . ?
C40 C39 C38 117.8(6) . . ?
N12 C40 C39 123.5(6) . . ?
Cl3 C1S Cl4 111.0(6) . . ?
Cl6 C2S Cl5 116.3(7) . . ?
Cl6 C2S Cl9 87.4(8) . . ?
Cl5 C3S Cl7 144.5(11) . . ?
Cl8 C4S Cl9 87.3(6) . . ?

loop_
_geom_bond_atom_site_label_1
_geom_bond_atom_site_label_2
_geom_bond_distance
_geom_bond_site_symmetry_2
_geom_bond_publ_flag
Ni1 Ni2 2.4386(9) . y
Ni2 Ni3 2.422(1) . y
Ni1 Cl1 2.348(2) . y
Ni3 Cl2 2.336(2) . y
Ni1 N1 2.086(4) . y
Ni2 N2 1.894(4) . y
Ni3 N3 2.084(5) . y
Ni1 N4 2.101(5) . y
Ni2 N5 1.890(4) . y
Ni3 N6 2.095(5) . y
Ni3 N7 2.094(5) . y
Ni2 N8 1.883(5) . y
Ni1 N9 2.104(5) . y
Ni3 N10 2.079(5) . y
Ni2 N11 1.898(4) . y
Ni1 N12 2.099(5) . y
Cl3 C1S 1.752(14) . ?
Cl4 C1S 1.778(14) . ?
N1 C5 1.352(7) . ?
N1 C1 1.366(7) . ?
N2 C5 1.366(7) . ?
N2 C6 1.376(7) . ?
N3 C10 1.359(8) . ?
N3 C6 1.360(8) . ?
N4 C15 1.343(7) . ?
N4 C11 1.355(8) . ?
N5 C16 1.361(7) . ?
N5 C15 1.384(7) . ?
N6 C20 1.349(8) . ?
N6 C16 1.353(8) . ?
N7 C21 1.338(8) . ?
N7 C25 1.367(8) . ?
N8 C25 1.379(7) . ?
N8 C26 1.385(7) . ?
N9 C30 1.350(8) . ?
N9 C26 1.356(8) . ?
N10 C31 1.341(8) . ?
N10 C35 1.353(8) . ?
N11 C35 1.372(7) . ?
N11 C36 1.378(7) . ?
N12 C40 1.349(8) . ?
N12 C36 1.353(8) . ?
C1 C2 1.374(9) . ?
C2 C3 1.374(9) . ?
C3 C4 1.370(9) . ?
C4 C5 1.427(8) . ?
C6 C7 1.411(8) . ?
C7 C8 1.376(8) . ?
C8 C9 1.374(9) . ?
C9 C10 1.368(9) . ?
C11 C12 1.381(9) . ?
C12 C13 1.400(10) . ?
C13 C14 1.364(9) . ?
C14 C15 1.415(8) . ?
C16 C17 1.410(8) . ?
C17 C18 1.340(9) . ?
C18 C19 1.396(10) . ?
C19 C20 1.374(9) . ?
C21 C22 1.363(9) . ?
C22 C23 1.407(10) . ?
C23 C24 1.346(9) . ?
C24 C25 1.400(9) . ?
C26 C27 1.403(8) . ?
C27 C28 1.358(9) . ?
C28 C29 1.391(9) . ?
C29 C30 1.376(9) . ?
C31 C32 1.366(10) . ?
C32 C33 1.398(10) . ?
C33 C34 1.372(9) . ?
C34 C35 1.412(9) . ?
C36 C37 1.410(8) . ?
C37 C38 1.344(9) . ?
C38 C39 1.396(10) . ?
C39 C40 1.368(9) . ?
C2S Cl6 1.697(11) . ?
C2S Cl5 1.713(13) . ?
C2S Cl9 2.03(2) . ?
Cl5 C3S 1.90(2) . ?
Cl7 C3S 1.94(2) . ?
C3S C4S 2.00(2) . ?
Cl8 C4S 1.699(9) . ?
Cl8 C4S 1.699(9) 2_675 ?
C4S Cl9 2.00(2) . ?
